data_7050102
loop_
_publ_author_name
'Argent, Stephen P.'
'Adams, Harry'
'Harding, Lindsay P.'
'Riis-Johannessen, T.'
'Jeffery, John C.'
'Ward, Michael D.'

_publ_section_title
;
 Homo- and heteropolynuclear helicates with a &#x2018;2 + 3 +
 2&#x2019;-dentate compartmental ligand
;
_journal_issue 7
_journal_name_full 'New Journal of Chemistry'
_journal_page_first 904
_journal_paper_doi 10.1039/b502423d
_journal_volume 29
_journal_year 2005
_chemical_formula_moiety 'C90 H76 Cu3 N22 O4, 2(C2 H3 N), 4(F6 P)'
_chemical_formula_sum 'C94 H82 Cu3 F24 N24 O4 P4'
_chemical_formula_weight 2382.34
_chemical_name_systematic
;
?
;
_space_group_IT_number 15
_symmetry_cell_setting monoclinic
_symmetry_space_group_name_Hall '-C 2yc'
_symmetry_space_group_name_H-M 'C 1 2/c 1'
_atom_sites_solution_hydrogens geom
_atom_sites_solution_primary direct
_atom_sites_solution_secondary difmap
_audit_creation_method SHELXL-97
_cell_angle_alpha 90.00
_cell_angle_beta 99.856(3)
_cell_angle_gamma 90.00
_cell_formula_units_Z 4
_cell_length_a 22.397(3)
_cell_length_b 15.0598(19)
_cell_length_c 30.411(4)
_cell_measurement_reflns_used 5103
_cell_measurement_temperature 150(2)
_cell_measurement_theta_max 50.749
_cell_measurement_theta_min 4.453
_cell_volume 10106(2)
_computing_cell_refinement 'Bruker SMART'
_computing_data_collection 'Bruker SMART'
_computing_data_reduction 'Bruker saint'
_computing_molecular_graphics 'Bruker SHELXTL'
_computing_publication_material 'Bruker SHELXTL'
_computing_structure_refinement 'SHELXL-97 (Sheldrick, 1997)'
_computing_structure_solution 'SHELXS-97 (Sheldrick, 1990)'
_diffrn_ambient_temperature 150(2)
_diffrn_detector_area_resol_mean 100
_diffrn_measured_fraction_theta_full 0.978
_diffrn_measured_fraction_theta_max 0.978
_diffrn_measurement_device_type 'Bruker SMART 1000'
_diffrn_measurement_method '\w scans'
_diffrn_radiation_monochromator graphite
_diffrn_radiation_source 'fine-focus sealed tube'
_diffrn_radiation_type MoK\a
_diffrn_radiation_wavelength 0.71073
_diffrn_reflns_av_R_equivalents 0.1498
_diffrn_reflns_av_sigmaI/netI 0.1557
_diffrn_reflns_limit_h_max 28
_diffrn_reflns_limit_h_min -28
_diffrn_reflns_limit_k_max 19
_diffrn_reflns_limit_k_min -19
_diffrn_reflns_limit_l_max 39
_diffrn_reflns_limit_l_min -38
_diffrn_reflns_number 56428
_diffrn_reflns_theta_full 27.67
_diffrn_reflns_theta_max 27.67
_diffrn_reflns_theta_min 1.36
_diffrn_standards_decay_% 0
_diffrn_standards_interval_count 0
_diffrn_standards_interval_time 0
_diffrn_standards_number 0
_exptl_absorpt_coefficient_mu 0.797
_exptl_absorpt_correction_T_max 0.9245
_exptl_absorpt_correction_T_min 0.7357
_exptl_absorpt_correction_type multi-scan
_exptl_absorpt_process_details SADABS
_exptl_crystal_colour green
_exptl_crystal_density_diffrn 1.566
_exptl_crystal_density_method 'not measured'
_exptl_crystal_description plate
_exptl_crystal_F_000 4836
_exptl_crystal_size_max 0.41
_exptl_crystal_size_mid 0.34
_exptl_crystal_size_min 0.10
_refine_diff_density_max 1.472
_refine_diff_density_min -1.138
_refine_diff_density_rms 0.128
_refine_ls_extinction_method none
_refine_ls_goodness_of_fit_ref 1.031
_refine_ls_hydrogen_treatment constr
_refine_ls_matrix_type full
_refine_ls_number_parameters 687
_refine_ls_number_reflns 11549
_refine_ls_number_restraints 11
_refine_ls_restrained_S_all 1.034
_refine_ls_R_factor_all 0.1855
_refine_ls_R_factor_gt 0.0850
_refine_ls_shift/su_max 0.000
_refine_ls_shift/su_mean 0.000
_refine_ls_structure_factor_coef Fsqd
_refine_ls_weighting_details 'calc w=1/[\s^2^(Fo^2^)+(0.1201P)^2^+25.9400P] where P=(Fo^2^+2Fc^2^)/3'
_refine_ls_weighting_scheme calc
_refine_ls_wR_factor_gt 0.2079
_refine_ls_wR_factor_ref 0.2689
_reflns_number_gt 5528
_reflns_number_total 11549
_reflns_threshold_expression >2sigma(I)
_cod_data_source_file b502423d.txt
_cod_data_source_block Cu222
_cod_depositor_comments
;
The following automatic conversions were performed:
'_symmetry_cell_setting' value 'Monoclinic' changed to 'monoclinic'
according to '/home/saulius/struct/CIF-dictionaries/cif_core.dic'
dictionary named 'cif_core.dic' version 2.4.1 from
2010-06-29.

'_exptl_absorpt_correction_type' value 'MULTI-SCAN' changed
to 'multi-scan' according to
'/home/saulius/struct/CIF-dictionaries/cif_core.dic' dictionary named
'cif_core.dic' version 2.4.1 from 2010-06-29.

Automatic conversion script
Id: cif_fix_enum 1527 2010-12-29 10:47:43Z saulius 
;
_cod_original_sg_symbol_H-M C2/c
_cod_database_code 7050102

loop_
_symmetry_equiv_pos_as_xyz
'x, y, z'
'-x, y, -z+1/2'
'x+1/2, y+1/2, z'
'-x+1/2, y+1/2, -z+1/2'
'-x, -y, -z'
'x, -y, z-1/2'
'-x+1/2, -y+1/2, -z'
'x+1/2, -y+1/2, z-1/2'

loop_
_atom_site_label
_atom_site_type_symbol
_atom_site_fract_x
_atom_site_fract_y
_atom_site_fract_z
_atom_site_U_iso_or_equiv
_atom_site_adp_type
_atom_site_occupancy
_atom_site_symmetry_multiplicity
_atom_site_calc_flag
_atom_site_refinement_flags
_atom_site_disorder_assembly
_atom_site_disorder_group
Cu1 Cu 0.5000 0.83678(7) 0.7500 0.0257(3) Uani 1 2 d S . .
Cu2 Cu 0.38845(3) 0.67412(5) 0.47085(3) 0.0290(2) Uani 1 1 d . . .
N111 N 0.4370(2) 0.7386(4) 0.43104(17) 0.0326(12) Uani 1 1 d . . .
C112 C 0.4982(3) 0.7280(4) 0.4388(2) 0.0313(14) Uani 1 1 d . . .
C113 C 0.5339(3) 0.7584(5) 0.4098(2) 0.0474(19) Uani 1 1 d . . .
H113 H 0.5766 0.7514 0.4165 0.057 Uiso 1 1 calc R . .
C114 C 0.5077(4) 0.7989(6) 0.3711(3) 0.065(2) Uani 1 1 d . . .
H114 H 0.5322 0.8189 0.3505 0.077 Uiso 1 1 calc R . .
C115 C 0.4451(4) 0.8111(6) 0.3619(3) 0.060(2) Uani 1 1 d . . .
H115 H 0.4259 0.8394 0.3353 0.072 Uiso 1 1 calc R . .
C116 C 0.4124(3) 0.7806(4) 0.3928(2) 0.0384(16) Uani 1 1 d . . .
H116 H 0.3697 0.7893 0.3871 0.046 Uiso 1 1 calc R . .
N121 N 0.4854(2) 0.6367(3) 0.50138(17) 0.0276(11) Uani 1 1 d . . .
N122 N 0.5213(2) 0.6003(3) 0.53699(17) 0.0304(12) Uani 1 1 d . . .
C123 C 0.5797(3) 0.6250(4) 0.5387(2) 0.0350(15) Uani 1 1 d . . .
H123 H 0.6126 0.6087 0.5613 0.042 Uiso 1 1 calc R . .
C124 C 0.5831(3) 0.6766(4) 0.5029(2) 0.0338(15) Uani 1 1 d . . .
H124 H 0.6181 0.7035 0.4950 0.041 Uiso 1 1 calc R . .
C125 C 0.5233(3) 0.6816(4) 0.4801(2) 0.0311(14) Uani 1 1 d . . .
C131 C 0.4619(3) 0.5957(4) 0.5988(2) 0.0299(14) Uani 1 1 d . . .
C132 C 0.4293(3) 0.5484(4) 0.6258(2) 0.0374(16) Uani 1 1 d . . .
H132 H 0.4290 0.4854 0.6251 0.045 Uiso 1 1 calc R . .
C133 C 0.3971(3) 0.5940(5) 0.6539(2) 0.0373(16) Uani 1 1 d . . .
H133 H 0.3751 0.5616 0.6727 0.045 Uiso 1 1 calc R . .
C134 C 0.3966(3) 0.6859(4) 0.6548(2) 0.0286(14) Uani 1 1 d . . .
C135 C 0.4303(3) 0.7316(4) 0.62882(19) 0.0278(14) Uani 1 1 d . . .
H135 H 0.4312 0.7946 0.6301 0.033 Uiso 1 1 calc R . .
C136 C 0.4629(3) 0.6884(4) 0.6010(2) 0.0288(14) Uani 1 1 d . . .
H136 H 0.4860 0.7214 0.5832 0.035 Uiso 1 1 calc R . .
C137 C 0.4954(3) 0.5440(4) 0.5678(2) 0.0380(16) Uani 1 1 d . . .
H13A H 0.5283 0.5094 0.5859 0.046 Uiso 1 1 calc R . .
H13B H 0.4670 0.5014 0.5504 0.046 Uiso 1 1 calc R . .
C138 C 0.3576(3) 0.7310(4) 0.6844(2) 0.0340(15) Uani 1 1 d . . .
H13C H 0.3146 0.7173 0.6729 0.041 Uiso 1 1 calc R . .
H13D H 0.3677 0.7059 0.7149 0.041 Uiso 1 1 calc R . .
N141 N 0.4152(2) 0.8658(3) 0.70967(16) 0.0264(11) Uani 1 1 d . . .
N142 N 0.3653(2) 0.8265(3) 0.68691(17) 0.0296(12) Uani 1 1 d . . .
C143 C 0.3250(3) 0.8874(5) 0.6674(2) 0.0409(17) Uani 1 1 d . . .
H143 H 0.2867 0.8752 0.6495 0.049 Uiso 1 1 calc R . .
C144 C 0.3493(3) 0.9711(5) 0.6779(2) 0.0381(16) Uani 1 1 d . . .
H144 H 0.3319 1.0273 0.6692 0.046 Uiso 1 1 calc R . .
C145 C 0.4054(3) 0.9532(4) 0.70446(19) 0.0264(13) Uani 1 1 d . . .
N151 N 0.5000 0.9681(4) 0.7500 0.0230(15) Uani 1 2 d S . .
C152 C 0.4522(3) 1.0119(4) 0.7275(2) 0.0283(14) Uani 1 1 d . . .
C153 C 0.4505(3) 1.1041(4) 0.7278(2) 0.0344(15) Uani 1 1 d . . .
H153 H 0.4158 1.1351 0.7130 0.041 Uiso 1 1 calc R . .
C154 C 0.5000 1.1501(6) 0.7500 0.038(2) Uani 1 2 d S . .
H154 H 0.5000 1.2132 0.7500 0.045 Uiso 1 2 calc SR . .
N211 N 0.3381(2) 0.6128(3) 0.51008(17) 0.0322(12) Uani 1 1 d . . .
C212 C 0.3120(3) 0.6660(5) 0.5371(2) 0.0348(16) Uani 1 1 d . . .
C213 C 0.2775(3) 0.6317(5) 0.5667(2) 0.0429(17) Uani 1 1 d . . .
H213 H 0.2598 0.6704 0.5856 0.051 Uiso 1 1 calc R . .
C214 C 0.2686(3) 0.5407(5) 0.5686(2) 0.050(2) Uani 1 1 d . . .
H214 H 0.2453 0.5162 0.5890 0.060 Uiso 1 1 calc R . .
C215 C 0.2943(3) 0.4869(5) 0.5406(3) 0.0495(19) Uani 1 1 d . . .
H215 H 0.2886 0.4244 0.5411 0.059 Uiso 1 1 calc R . .
C216 C 0.3286(3) 0.5243(5) 0.5117(2) 0.0409(17) Uani 1 1 d . . .
H216 H 0.3460 0.4865 0.4923 0.049 Uiso 1 1 calc R . .
N221 N 0.3658(2) 0.7813(3) 0.50726(17) 0.0307(12) Uani 1 1 d . . .
N222 N 0.3661(3) 0.8720(4) 0.50588(19) 0.0393(14) Uani 1 1 d . . .
C223 C 0.3254(3) 0.9041(5) 0.5305(2) 0.0454(18) Uani 1 1 d . . .
H223 H 0.3175 0.9652 0.5349 0.054 Uiso 1 1 calc R . .
C224 C 0.2980(3) 0.8351(5) 0.5477(2) 0.0413(17) Uani 1 1 d . . .
H224 H 0.2679 0.8374 0.5663 0.050 Uiso 1 1 calc R . .
C225 C 0.3238(3) 0.7603(4) 0.5321(2) 0.0331(15) Uani 1 1 d . . .
C231 C 0.4669(3) 0.9270(5) 0.5357(2) 0.0384(16) Uani 1 1 d . . .
C232 C 0.5206(3) 0.8842(5) 0.5365(2) 0.0421(17) Uani 1 1 d . . .
H232 H 0.5281 0.8547 0.5104 0.051 Uiso 1 1 calc R . .
C233 C 0.5647(3) 0.8829(5) 0.5747(2) 0.0432(17) Uani 1 1 d . . .
H233 H 0.6021 0.8530 0.5745 0.052 Uiso 1 1 calc R . .
C234 C 0.5541(3) 0.9253(5) 0.6129(2) 0.0441(18) Uani 1 1 d . . .
C235 C 0.5007(3) 0.9709(5) 0.6118(3) 0.052(2) Uani 1 1 d . . .
H235 H 0.4934 1.0012 0.6378 0.062 Uiso 1 1 calc R . .
C236 C 0.4572(3) 0.9732(5) 0.5732(2) 0.0479(19) Uani 1 1 d . . .
H236 H 0.4210 1.0064 0.5726 0.057 Uiso 1 1 calc R . .
C237 C 0.4173(3) 0.9216(4) 0.4949(2) 0.0430(17) Uani 1 1 d . . .
H23A H 0.4042 0.9822 0.4849 0.052 Uiso 1 1 calc R . .
H23B H 0.4331 0.8917 0.4702 0.052 Uiso 1 1 calc R . .
C238 C 0.5993(3) 0.9203(5) 0.6559(2) 0.049(2) Uani 1 1 d . . .
H23C H 0.6395 0.9400 0.6504 0.058 Uiso 1 1 calc R . .
H23D H 0.5865 0.9608 0.6782 0.058 Uiso 1 1 calc R . .
N241 N 0.5600(2) 0.7987(4) 0.69477(16) 0.0317(12) Uani 1 1 d . . .
N242 N 0.6040(2) 0.8300(4) 0.67364(18) 0.0413(15) Uani 1 1 d . . .
C243 C 0.6437(3) 0.7659(7) 0.6682(2) 0.057(2) Uani 1 1 d . . .
H243 H 0.6781 0.7730 0.6540 0.068 Uiso 1 1 calc R . .
C244 C 0.6269(3) 0.6904(6) 0.6859(3) 0.050(2) Uani 1 1 d . . .
H244 H 0.6464 0.6342 0.6872 0.060 Uiso 1 1 calc R . .
C245 C 0.5742(3) 0.7130(4) 0.7022(2) 0.0330(15) Uani 1 1 d . . .
N251 N 0.5000 0.7048(5) 0.7500 0.0279(16) Uani 1 2 d S . .
C252 C 0.5364(3) 0.6598(4) 0.7271(2) 0.0372(16) Uani 1 1 d . . .
C253 C 0.5381(3) 0.5676(5) 0.7269(3) 0.049(2) Uani 1 1 d . . .
H253 H 0.5650 0.5368 0.7113 0.059 Uiso 1 1 calc R . .
C254 C 0.5000 0.5215(7) 0.7500 0.054(3) Uani 1 2 d S . .
H254 H 0.5000 0.4584 0.7500 0.064 Uiso 1 2 calc SR . .
O11 O 0.37982(19) 0.5758(3) 0.42810(14) 0.0347(10) Uani 1 1 d . . .
C13 C 0.3373(3) 0.5932(5) 0.3957(2) 0.0336(15) Uani 1 1 d . . .
O12 O 0.30444(18) 0.6597(3) 0.39485(15) 0.0357(11) Uani 1 1 d . . .
C14 C 0.3304(3) 0.5292(5) 0.3564(2) 0.050(2) Uani 1 1 d . . .
H14A H 0.3102 0.4750 0.3639 0.076 Uiso 1 1 calc R . .
H14B H 0.3706 0.5143 0.3498 0.076 Uiso 1 1 calc R . .
H14C H 0.3061 0.5572 0.3302 0.076 Uiso 1 1 calc R . .
C21 C 0.6902(7) 0.3188(9) 0.7910(5) 0.137(5) Uiso 1 1 d D . .
H21A H 0.6994 0.2572 0.7969 0.205 Uiso 0.69(19) 1 d PR A 1
H21B H 0.7221 0.3459 0.7784 0.205 Uiso 0.69(19) 1 d PR A 1
H21C H 0.6864 0.3482 0.8184 0.205 Uiso 0.69(19) 1 d PR A 1
H21D H 0.7180 0.3340 0.8176 0.205 Uiso 0.31(19) 1 d PR A 2
H21E H 0.6965 0.2581 0.7832 0.205 Uiso 0.31(19) 1 d PR A 2
H21F H 0.6968 0.3569 0.7670 0.205 Uiso 0.31(19) 1 d PR A 2
C22 C 0.6304(11) 0.3275(18) 0.7581(9) 0.088(5) Uiso 0.409(11) 1 d PDU B 1
C22' C 0.6262(8) 0.3304(12) 0.7999(7) 0.086(5) Uiso 0.591(11) 1 d PDU B 2
N23 N 0.5872(12) 0.342(2) 0.7338(10) 0.148(12) Uiso 0.409(11) 1 d PD B 1
N23' N 0.5767(7) 0.3352(10) 0.8000(6) 0.096(5) Uiso 0.591(11) 1 d PD B 2
P1 P 0.28406(10) 0.16505(18) 0.57823(9) 0.0668(7) Uani 1 1 d D . .
F11 F 0.3363(5) 0.1707(10) 0.6212(4) 0.077(3) Uiso 0.553(19) 1 d PDU C 1
F11' F 0.3441(5) 0.1376(11) 0.6109(5) 0.069(3) Uiso 0.447(19) 1 d PDU C 2
F12 F 0.2503(5) 0.1719(9) 0.6206(4) 0.085(3) Uiso 0.553(19) 1 d PDU C 1
F12' F 0.2368(7) 0.2040(12) 0.6029(7) 0.101(4) Uiso 0.447(19) 1 d PDU C 2
F13 F 0.2688(3) 0.0609(4) 0.5821(2) 0.103(2) Uani 1 1 d . C .
F14 F 0.2289(3) 0.1717(4) 0.5398(2) 0.112(2) Uani 1 1 d . C .
F15 F 0.3268(3) 0.1325(5) 0.5428(3) 0.126(2) Uani 1 1 d . C .
F16 F 0.3057(3) 0.2592(3) 0.5691(2) 0.103(2) Uani 1 1 d . C .
P2 P 0.27493(9) 0.92183(15) 0.28004(7) 0.0487(5) Uani 1 1 d . . .
F21 F 0.2850(3) 0.9366(5) 0.33185(17) 0.108(2) Uani 1 1 d . . .
F22 F 0.2652(2) 0.8187(3) 0.2877(2) 0.0864(18) Uani 1 1 d . . .
F23 F 0.2044(2) 0.9384(4) 0.2761(2) 0.0867(18) Uani 1 1 d . . .
F24 F 0.2647(2) 0.9056(4) 0.22779(16) 0.0808(16) Uani 1 1 d . . .
F25 F 0.2860(2) 1.0234(3) 0.27280(17) 0.0676(14) Uani 1 1 d . . .
F26 F 0.34536(19) 0.9056(3) 0.28274(17) 0.0718(14) Uani 1 1 d . . .

loop_
_atom_site_aniso_label
_atom_site_aniso_U_11
_atom_site_aniso_U_22
_atom_site_aniso_U_33
_atom_site_aniso_U_23
_atom_site_aniso_U_13
_atom_site_aniso_U_12
Cu1 0.0224(5) 0.0281(6) 0.0258(6) 0.000 0.0019(4) 0.000
Cu2 0.0251(4) 0.0335(4) 0.0290(4) 0.0006(3) 0.0065(3) 0.0010(3)
N111 0.030(3) 0.039(3) 0.027(3) -0.001(2) -0.001(2) 0.001(2)
C112 0.030(3) 0.032(4) 0.031(4) -0.003(3) 0.002(3) 0.001(3)
C113 0.033(4) 0.069(5) 0.042(4) 0.013(4) 0.013(3) -0.005(4)
C114 0.056(5) 0.092(7) 0.050(5) 0.030(5) 0.022(4) -0.002(5)
C115 0.053(5) 0.074(6) 0.050(5) 0.025(4) 0.001(4) -0.010(4)
C116 0.030(4) 0.042(4) 0.041(4) 0.003(3) 0.000(3) -0.003(3)
N121 0.023(3) 0.032(3) 0.028(3) 0.000(2) 0.003(2) 0.006(2)
N122 0.032(3) 0.032(3) 0.028(3) 0.004(2) 0.008(2) 0.008(2)
C123 0.029(4) 0.042(4) 0.033(4) 0.001(3) 0.004(3) 0.004(3)
C124 0.023(3) 0.041(4) 0.036(4) 0.004(3) 0.003(3) 0.004(3)
C125 0.030(3) 0.032(4) 0.032(4) -0.002(3) 0.007(3) -0.001(3)
C131 0.030(3) 0.037(4) 0.021(3) -0.002(3) 0.001(3) 0.006(3)
C132 0.047(4) 0.030(4) 0.036(4) 0.002(3) 0.009(3) 0.001(3)
C133 0.037(4) 0.048(4) 0.029(4) 0.004(3) 0.011(3) -0.008(3)
C134 0.021(3) 0.038(4) 0.027(3) -0.006(3) 0.003(3) -0.003(3)
C135 0.028(3) 0.027(3) 0.027(3) -0.001(3) 0.003(3) -0.002(3)
C136 0.028(3) 0.033(4) 0.026(3) 0.001(3) 0.008(3) 0.000(3)
C137 0.045(4) 0.040(4) 0.029(4) 0.003(3) 0.009(3) 0.007(3)
C138 0.029(3) 0.042(4) 0.032(4) -0.009(3) 0.006(3) -0.010(3)
N141 0.021(3) 0.035(3) 0.022(3) -0.006(2) 0.001(2) -0.001(2)
N142 0.018(2) 0.043(3) 0.027(3) -0.008(2) 0.002(2) 0.000(2)
C143 0.031(4) 0.059(5) 0.030(4) -0.005(3) -0.002(3) 0.014(3)
C144 0.031(4) 0.044(4) 0.040(4) 0.002(3) 0.007(3) 0.012(3)
C145 0.024(3) 0.037(4) 0.019(3) -0.001(3) 0.007(3) 0.007(3)
N151 0.018(3) 0.030(4) 0.020(4) 0.000 0.002(3) 0.000
C152 0.027(3) 0.031(4) 0.029(3) 0.000(3) 0.012(3) 0.004(3)
C153 0.039(4) 0.035(4) 0.031(4) 0.005(3) 0.012(3) 0.008(3)
C154 0.053(6) 0.030(5) 0.037(6) 0.000 0.027(5) 0.000
N211 0.027(3) 0.034(3) 0.035(3) -0.002(2) 0.005(2) 0.003(2)
C212 0.021(3) 0.058(5) 0.024(3) -0.001(3) -0.002(3) 0.002(3)
C213 0.030(4) 0.065(5) 0.034(4) -0.002(4) 0.007(3) -0.003(3)
C214 0.037(4) 0.070(6) 0.042(4) 0.008(4) 0.009(4) -0.015(4)
C215 0.047(4) 0.051(5) 0.051(5) 0.008(4) 0.010(4) -0.009(4)
C216 0.040(4) 0.042(4) 0.044(4) 0.003(3) 0.017(3) 0.004(3)
N221 0.028(3) 0.033(3) 0.030(3) 0.004(2) 0.000(2) 0.005(2)
N222 0.042(3) 0.031(3) 0.043(3) -0.001(3) 0.000(3) -0.001(3)
C223 0.040(4) 0.045(4) 0.048(5) -0.015(4) -0.001(4) 0.012(3)
C224 0.026(3) 0.062(5) 0.035(4) -0.014(4) 0.000(3) 0.004(3)
C225 0.022(3) 0.043(4) 0.032(4) -0.005(3) -0.004(3) 0.001(3)
C231 0.048(4) 0.041(4) 0.026(4) 0.001(3) 0.004(3) -0.010(3)
C232 0.058(5) 0.035(4) 0.032(4) -0.002(3) 0.006(4) -0.005(3)
C233 0.052(4) 0.038(4) 0.041(4) 0.002(3) 0.011(4) -0.007(3)
C234 0.047(4) 0.054(5) 0.032(4) -0.003(3) 0.009(3) -0.025(4)
C235 0.049(5) 0.068(5) 0.041(4) -0.011(4) 0.015(4) -0.024(4)
C236 0.043(4) 0.059(5) 0.041(4) -0.010(4) 0.008(4) -0.012(4)
C237 0.054(5) 0.031(4) 0.043(4) 0.001(3) 0.003(4) -0.010(3)
C238 0.038(4) 0.074(6) 0.034(4) 0.000(4) 0.006(3) -0.025(4)
N241 0.030(3) 0.045(3) 0.020(3) -0.006(2) 0.003(2) -0.006(2)
N242 0.028(3) 0.070(4) 0.026(3) -0.003(3) 0.002(2) -0.012(3)
C243 0.034(4) 0.101(7) 0.036(4) -0.004(5) 0.008(4) 0.013(4)
C244 0.040(4) 0.066(5) 0.043(5) -0.013(4) 0.005(4) 0.023(4)
C245 0.034(4) 0.044(4) 0.020(3) -0.010(3) 0.000(3) 0.010(3)
N251 0.023(4) 0.034(4) 0.026(4) 0.000 0.001(3) 0.000
C252 0.031(3) 0.034(4) 0.041(4) -0.004(3) -0.012(3) 0.002(3)
C253 0.051(5) 0.040(4) 0.052(5) -0.011(4) -0.007(4) 0.009(4)
C254 0.060(7) 0.021(5) 0.070(8) 0.000 -0.017(6) 0.000
O11 0.029(2) 0.042(3) 0.032(3) -0.002(2) 0.004(2) 0.001(2)
C13 0.024(3) 0.045(4) 0.032(4) -0.001(3) 0.006(3) -0.004(3)
O12 0.024(2) 0.040(3) 0.043(3) 0.001(2) 0.005(2) 0.002(2)
C14 0.047(4) 0.057(5) 0.045(5) -0.016(4) 0.002(4) 0.011(4)
P1 0.0412(12) 0.0862(19) 0.0711(16) 0.0255(14) 0.0044(11) -0.0130(12)
F13 0.119(5) 0.074(4) 0.119(5) 0.003(4) 0.028(4) -0.005(4)
F14 0.066(4) 0.115(5) 0.137(6) 0.019(4) -0.038(4) 0.001(3)
F15 0.098(5) 0.134(6) 0.157(7) -0.012(5) 0.052(5) 0.001(4)
F16 0.090(4) 0.047(3) 0.162(6) 0.028(4) -0.005(4) -0.009(3)
P2 0.0389(11) 0.0598(14) 0.0503(13) 0.0006(10) 0.0156(9) -0.0131(10)
F21 0.116(5) 0.172(6) 0.042(3) -0.003(3) 0.031(3) -0.041(4)
F22 0.076(4) 0.059(3) 0.137(5) 0.013(3) 0.055(4) -0.008(3)
F23 0.041(3) 0.085(4) 0.138(5) 0.006(4) 0.027(3) -0.008(3)
F24 0.080(4) 0.109(4) 0.050(3) -0.009(3) 0.002(3) -0.035(3)
F25 0.060(3) 0.055(3) 0.090(4) -0.003(3) 0.020(3) -0.017(2)
F26 0.036(2) 0.096(4) 0.086(4) 0.013(3) 0.017(2) -0.006(2)

loop_
_atom_type_symbol
_atom_type_description
_atom_type_scat_dispersion_real
_atom_type_scat_dispersion_imag
_atom_type_scat_source
C C 0.0033 0.0016 'International Tables Vol C Tables 4.2.6.8 and 6.1.1.4'
H H 0.0000 0.0000 'International Tables Vol C Tables 4.2.6.8 and 6.1.1.4'
N N 0.0061 0.0033 'International Tables Vol C Tables 4.2.6.8 and 6.1.1.4'
O O 0.0106 0.0060 'International Tables Vol C Tables 4.2.6.8 and 6.1.1.4'
F F 0.0171 0.0103 'International Tables Vol C Tables 4.2.6.8 and 6.1.1.4'
P P 0.1023 0.0942 'International Tables Vol C Tables 4.2.6.8 and 6.1.1.4'
Cu Cu 0.3201 1.2651 'International Tables Vol C Tables 4.2.6.8 and 6.1.1.4'

loop_
_geom_angle_atom_site_label_1
_geom_angle_atom_site_label_2
_geom_angle_atom_site_label_3
_geom_angle
_geom_angle_site_symmetry_1
_geom_angle_site_symmetry_3
_geom_angle_publ_flag
N151 Cu1 N251 180.000(4) . . ?
N151 Cu1 N141 78.12(14) . 2_656 ?
N251 Cu1 N141 101.88(14) . 2_656 ?
N151 Cu1 N141 78.12(14) . . ?
N251 Cu1 N141 101.88(14) . . ?
N141 Cu1 N141 156.2(3) 2_656 . ?
N151 Cu1 N241 103.88(14) . . ?
N251 Cu1 N241 76.12(13) . . ?
N141 Cu1 N241 84.28(18) 2_656 . ?
N141 Cu1 N241 101.45(18) . . ?
N151 Cu1 N241 103.88(13) . 2_656 ?
N251 Cu1 N241 76.12(13) . 2_656 ?
N141 Cu1 N241 101.45(18) 2_656 2_656 ?
N141 Cu1 N241 84.28(18) . 2_656 ?
N241 Cu1 N241 152.2(3) . 2_656 ?
O11 Cu2 N211 92.6(2) . . ?
O11 Cu2 N111 88.2(2) . . ?
N211 Cu2 N111 178.2(2) . . ?
O11 Cu2 N221 160.05(19) . . ?
N211 Cu2 N221 80.0(2) . . ?
N111 Cu2 N221 98.8(2) . . ?
O11 Cu2 N121 93.57(18) . . ?
N211 Cu2 N121 103.72(19) . . ?
N111 Cu2 N121 77.83(19) . . ?
N221 Cu2 N121 106.15(19) . . ?
C116 N111 C112 117.0(6) . . ?
C116 N111 Cu2 124.0(4) . . ?
C112 N111 Cu2 118.1(4) . . ?
N111 C112 C113 122.2(6) . . ?
N111 C112 C125 115.7(5) . . ?
C113 C112 C125 122.2(6) . . ?
C114 C113 C112 119.6(7) . . ?
C113 C114 C115 120.0(7) . . ?
C116 C115 C114 117.3(7) . . ?
N111 C116 C115 124.0(7) . . ?
C125 N121 N122 104.7(5) . . ?
C125 N121 Cu2 108.5(4) . . ?
N122 N121 Cu2 145.2(4) . . ?
N121 N122 C123 111.0(5) . . ?
N121 N122 C137 120.3(5) . . ?
C123 N122 C137 128.7(5) . . ?
C124 C123 N122 108.4(6) . . ?
C123 C124 C125 104.4(6) . . ?
N121 C125 C124 111.5(6) . . ?
N121 C125 C112 118.3(5) . . ?
C124 C125 C112 130.2(6) . . ?
C132 C131 C136 119.3(6) . . ?
C132 C131 C137 118.2(6) . . ?
C136 C131 C137 122.5(6) . . ?
C131 C132 C133 119.6(6) . . ?
C134 C133 C132 120.8(6) . . ?
C135 C134 C133 118.9(6) . . ?
C135 C134 C138 123.2(6) . . ?
C133 C134 C138 117.8(6) . . ?
C134 C135 C136 121.5(6) . . ?
C135 C136 C131 119.8(6) . . ?
N122 C137 C131 113.3(5) . . ?
N142 C138 C134 113.6(5) . . ?
C145 N141 N142 105.5(5) . . ?
C145 N141 Cu1 112.5(4) . . ?
N142 N141 Cu1 142.0(4) . . ?
N141 N142 C143 111.2(5) . . ?
N141 N142 C138 122.9(5) . . ?
C143 N142 C138 125.9(5) . . ?
N142 C143 C144 108.0(6) . . ?
C143 C144 C145 103.7(6) . . ?
N141 C145 C144 111.7(6) . . ?
N141 C145 C152 116.8(5) . . ?
C144 C145 C152 131.5(6) . . ?
C152 N151 C152 121.0(7) 2_656 . ?
C152 N151 Cu1 119.5(4) 2_656 . ?
C152 N151 Cu1 119.5(4) . . ?
N151 C152 C153 120.6(6) . . ?
N151 C152 C145 113.1(5) . . ?
C153 C152 C145 126.3(6) . . ?
C154 C153 C152 118.9(7) . . ?
C153 C154 C153 119.8(9) . 2_656 ?
C212 N211 C216 118.4(6) . . ?
C212 N211 Cu2 115.8(4) . . ?
C216 N211 Cu2 125.8(4) . . ?
N211 C212 C213 121.6(7) . . ?
N211 C212 C225 114.2(6) . . ?
C213 C212 C225 124.3(6) . . ?
C212 C213 C214 119.7(7) . . ?
C215 C214 C213 118.6(7) . . ?
C214 C215 C216 119.5(7) . . ?
N211 C216 C215 122.2(7) . . ?
C225 N221 N222 105.1(5) . . ?
C225 N221 Cu2 112.2(4) . . ?
N222 N221 Cu2 139.5(4) . . ?
C223 N222 N221 109.3(6) . . ?
C223 N222 C237 124.9(6) . . ?
N221 N222 C237 121.9(5) . . ?
C224 C223 N222 109.2(6) . . ?
C223 C224 C225 104.3(6) . . ?
N221 C225 C224 112.1(6) . . ?
N221 C225 C212 116.4(6) . . ?
C224 C225 C212 131.4(6) . . ?
C232 C231 C236 119.0(7) . . ?
C232 C231 C237 120.6(6) . . ?
C236 C231 C237 120.3(7) . . ?
C231 C232 C233 121.4(7) . . ?
C234 C233 C232 119.7(7) . . ?
C235 C234 C233 119.0(7) . . ?
C235 C234 C238 119.7(7) . . ?
C233 C234 C238 121.2(7) . . ?
C234 C235 C236 120.9(7) . . ?
C231 C236 C235 119.8(7) . . ?
N222 C237 C231 109.5(6) . . ?
N242 C238 C234 111.2(6) . . ?
C245 N241 N242 104.3(5) . . ?
C245 N241 Cu1 104.9(4) . . ?
N242 N241 Cu1 142.5(4) . . ?
C243 N242 N241 111.2(6) . . ?
C243 N242 C238 129.1(6) . . ?
N241 N242 C238 119.3(6) . . ?
C244 C243 N242 108.8(7) . . ?
C243 C244 C245 104.4(7) . . ?
N241 C245 C244 111.4(6) . . ?
N241 C245 C252 118.3(5) . . ?
C244 C245 C252 130.3(7) . . ?
C252 N251 C252 119.4(8) . 2_656 ?
C252 N251 Cu1 120.3(4) . . ?
C252 N251 Cu1 120.3(4) 2_656 . ?
N251 C252 C253 121.6(7) . . ?
N251 C252 C245 116.6(6) . . ?
C253 C252 C245 121.8(7) . . ?
C254 C253 C252 118.8(8) . . ?
C253 C254 C253 119.7(10) . 2_656 ?
C13 O11 Cu2 109.5(4) . . ?
O12 C13 O11 122.9(6) . . ?
O12 C13 C14 121.0(6) . . ?
O11 C13 C14 116.0(6) . . ?
C22' C21 C22 50.2(12) . . ?
N23 C22 C21 174(3) . . ?
N23' C22' C21 169(2) . . ?
F12' P1 F16 90.1(8) . . ?
F12' P1 F14 79.3(8) . . ?
F16 P1 F14 92.3(4) . . ?
F12' P1 F11' 112.3(12) . . ?
F16 P1 F11' 95.4(6) . . ?
F14 P1 F11' 166.0(8) . . ?
F12' P1 F11 92.9(11) . . ?
F16 P1 F11 83.6(5) . . ?
F14 P1 F11 171.2(7) . . ?
F11' P1 F11 22.7(5) . . ?
F12' P1 F12 27.6(7) . . ?
F16 P1 F12 107.0(6) . . ?
F14 P1 F12 100.2(6) . . ?
F11' P1 F12 88.8(9) . . ?
F11 P1 F12 73.7(8) . . ?
F12' P1 F13 99.5(8) . . ?
F16 P1 F13 170.3(4) . . ?
F14 P1 F13 88.1(4) . . ?
F11' P1 F13 82.5(6) . . ?
F11 P1 F13 97.3(5) . . ?
F12 P1 F13 82.4(5) . . ?
F12' P1 F15 168.4(9) . . ?
F16 P1 F15 85.3(4) . . ?
F14 P1 F15 90.2(4) . . ?
F11' P1 F15 78.8(7) . . ?
F11 P1 F15 97.2(6) . . ?
F12 P1 F15 163.3(7) . . ?
F13 P1 F15 85.0(4) . . ?
F21 P2 F25 90.2(3) . . ?
F21 P2 F23 91.3(3) . . ?
F25 P2 F23 90.9(3) . . ?
F21 P2 F26 90.0(3) . . ?
F25 P2 F26 88.7(3) . . ?
F23 P2 F26 178.6(3) . . ?
F21 P2 F24 179.3(4) . . ?
F25 P2 F24 90.5(3) . . ?
F23 P2 F24 88.7(3) . . ?
F26 P2 F24 90.0(3) . . ?
F21 P2 F22 89.5(4) . . ?
F25 P2 F22 178.8(3) . . ?
F23 P2 F22 90.3(3) . . ?
F26 P2 F22 90.1(3) . . ?
F24 P2 F22 89.8(3) . . ?

loop_
_geom_bond_atom_site_label_1
_geom_bond_atom_site_label_2
_geom_bond_distance
_geom_bond_site_symmetry_2
_geom_bond_publ_flag
Cu1 N151 1.978(7) . ?
Cu1 N251 1.987(7) . ?
Cu1 N141 2.123(5) 2_656 ?
Cu1 N141 2.123(5) . ?
Cu1 N241 2.394(5) . ?
Cu1 N241 2.394(5) 2_656 ?
Cu2 O11 1.958(4) . ?
Cu2 N211 2.002(5) . ?
Cu2 N111 2.011(5) . ?
Cu2 N221 2.068(5) . ?
Cu2 N121 2.282(5) . ?
N111 C116 1.355(8) . ?
N111 C112 1.360(8) . ?
C112 C113 1.367(9) . ?
C112 C125 1.464(9) . ?
C113 C114 1.364(10) . ?
C114 C115 1.396(11) . ?
C115 C116 1.365(10) . ?
N121 C125 1.336(8) . ?
N121 N122 1.349(7) . ?
N122 C123 1.352(8) . ?
N122 C137 1.455(8) . ?
C123 C124 1.351(9) . ?
C124 C125 1.400(9) . ?
C131 C132 1.386(9) . ?
C131 C136 1.398(8) . ?
C131 C137 1.516(8) . ?
C132 C133 1.390(9) . ?
C133 C134 1.384(9) . ?
C134 C135 1.369(8) . ?
C134 C138 1.516(8) . ?
C135 C136 1.373(8) . ?
C138 N142 1.450(8) . ?
N141 C145 1.339(8) . ?
N141 N142 1.347(6) . ?
N142 C143 1.351(8) . ?
C143 C144 1.389(10) . ?
C144 C145 1.399(8) . ?
C145 C152 1.457(8) . ?
N151 C152 1.341(7) 2_656 ?
N151 C152 1.341(7) . ?
C152 C153 1.389(9) . ?
C153 C154 1.381(8) . ?
C154 C153 1.381(8) 2_656 ?
N211 C212 1.351(8) . ?
N211 C216 1.351(8) . ?
C212 C213 1.383(9) . ?
C212 C225 1.458(9) . ?
C213 C214 1.388(10) . ?
C214 C215 1.372(11) . ?
C215 C216 1.382(9) . ?
N221 C225 1.341(8) . ?
N221 N222 1.368(7) . ?
N222 C223 1.364(9) . ?
N222 C237 1.454(8) . ?
C223 C224 1.358(10) . ?
C224 C225 1.386(9) . ?
C231 C232 1.362(10) . ?
C231 C236 1.385(9) . ?
C231 C237 1.519(9) . ?
C232 C233 1.390(10) . ?
C233 C234 1.383(10) . ?
C234 C235 1.374(11) . ?
C234 C238 1.513(10) . ?
C235 C236 1.391(10) . ?
C238 N242 1.460(9) . ?
N241 C245 1.339(8) . ?
N241 N242 1.349(7) . ?
N242 C243 1.342(9) . ?
C243 C244 1.341(11) . ?
C244 C245 1.400(9) . ?
C245 C252 1.465(9) . ?
N251 C252 1.344(8) . ?
N251 C252 1.344(8) 2_656 ?
C252 C253 1.389(9) . ?
C253 C254 1.381(9) . ?
C254 C253 1.381(9) 2_656 ?
O11 C13 1.276(7) . ?
C13 O12 1.240(7) . ?
C13 C14 1.521(9) . ?
C21 C22' 1.514(18) . ?
C21 C22 1.53(2) . ?
C22 N23 1.13(2) . ?
C22' N23' 1.112(18) . ?
P1 F12' 1.516(11) . ?
P1 F16 1.539(5) . ?
P1 F14 1.552(6) . ?
P1 F11' 1.584(10) . ?
P1 F11 1.600(9) . ?
P1 F12 1.606(9) . ?
P1 F13 1.615(6) . ?
P1 F15 1.634(7) . ?
P2 F21 1.569(5) . ?
P2 F25 1.571(5) . ?
P2 F23 1.583(5) . ?
P2 F26 1.584(5) . ?
P2 F24 1.585(5) . ?
P2 F22 1.591(5) . ?

loop_
_geom_torsion_atom_site_label_1
_geom_torsion_atom_site_label_2
_geom_torsion_atom_site_label_3
_geom_torsion_atom_site_label_4
_geom_torsion
_geom_torsion_site_symmetry_1
_geom_torsion_site_symmetry_2
_geom_torsion_site_symmetry_3
_geom_torsion_site_symmetry_4
_geom_torsion_publ_flag
O11 Cu2 N111 C116 77.5(5) . . . . ?
N211 Cu2 N111 C116 -37(7) . . . . ?
N221 Cu2 N111 C116 -83.7(5) . . . . ?
N121 Cu2 N111 C116 171.6(6) . . . . ?
O11 Cu2 N111 C112 -91.5(5) . . . . ?
N211 Cu2 N111 C112 154(7) . . . . ?
N221 Cu2 N111 C112 107.3(5) . . . . ?
N121 Cu2 N111 C112 2.6(4) . . . . ?
C116 N111 C112 C113 0.5(10) . . . . ?
Cu2 N111 C112 C113 170.3(5) . . . . ?
C116 N111 C112 C125 -179.4(6) . . . . ?
Cu2 N111 C112 C125 -9.6(7) . . . . ?
N111 C112 C113 C114 -1.7(12) . . . . ?
C125 C112 C113 C114 178.2(7) . . . . ?
C112 C113 C114 C115 1.6(14) . . . . ?
C113 C114 C115 C116 -0.3(14) . . . . ?
C112 N111 C116 C115 0.9(10) . . . . ?
Cu2 N111 C116 C115 -168.3(6) . . . . ?
C114 C115 C116 N111 -0.9(12) . . . . ?
O11 Cu2 N121 C125 92.5(4) . . . . ?
N211 Cu2 N121 C125 -174.0(4) . . . . ?
N111 Cu2 N121 C125 5.1(4) . . . . ?
N221 Cu2 N121 C125 -90.6(4) . . . . ?
O11 Cu2 N121 N122 -105.5(7) . . . . ?
N211 Cu2 N121 N122 -12.0(7) . . . . ?
N111 Cu2 N121 N122 167.2(7) . . . . ?
N221 Cu2 N121 N122 71.4(7) . . . . ?
C125 N121 N122 C123 2.4(7) . . . . ?
Cu2 N121 N122 C123 -160.0(6) . . . . ?
C125 N121 N122 C137 -178.5(5) . . . . ?
Cu2 N121 N122 C137 19.0(10) . . . . ?
N121 N122 C123 C124 -1.8(7) . . . . ?
C137 N122 C123 C124 179.2(6) . . . . ?
N122 C123 C124 C125 0.4(7) . . . . ?
N122 N121 C125 C124 -2.1(7) . . . . ?
Cu2 N121 C125 C124 167.4(4) . . . . ?
N122 N121 C125 C112 178.7(5) . . . . ?
Cu2 N121 C125 C112 -11.8(7) . . . . ?
C123 C124 C125 N121 1.1(7) . . . . ?
C123 C124 C125 C112 -179.9(6) . . . . ?
N111 C112 C125 N121 14.8(8) . . . . ?
C113 C112 C125 N121 -165.0(6) . . . . ?
N111 C112 C125 C124 -164.2(6) . . . . ?
C113 C112 C125 C124 16.0(11) . . . . ?
C136 C131 C132 C133 1.3(10) . . . . ?
C137 C131 C132 C133 -178.6(6) . . . . ?
C131 C132 C133 C134 0.8(10) . . . . ?
C132 C133 C134 C135 -2.5(10) . . . . ?
C132 C133 C134 C138 176.6(6) . . . . ?
C133 C134 C135 C136 2.0(9) . . . . ?
C138 C134 C135 C136 -177.0(6) . . . . ?
C134 C135 C136 C131 0.1(9) . . . . ?
C132 C131 C136 C135 -1.8(9) . . . . ?
C137 C131 C136 C135 178.2(6) . . . . ?
N121 N122 C137 C131 -75.5(7) . . . . ?
C123 N122 C137 C131 103.4(7) . . . . ?
C132 C131 C137 N122 172.4(6) . . . . ?
C136 C131 C137 N122 -7.6(9) . . . . ?
C135 C134 C138 N142 -7.3(9) . . . . ?
C133 C134 C138 N142 173.6(5) . . . . ?
N151 Cu1 N141 C145 0.7(4) . . . . ?
N251 Cu1 N141 C145 -179.3(4) . . . . ?
N141 Cu1 N141 C145 0.7(4) 2_656 . . . ?
N241 Cu1 N141 C145 -101.2(4) . . . . ?
N241 Cu1 N141 C145 106.2(4) 2_656 . . . ?
N151 Cu1 N141 N142 -178.2(6) . . . . ?
N251 Cu1 N141 N142 1.8(6) . . . . ?
N141 Cu1 N141 N142 -178.2(6) 2_656 . . . ?
N241 Cu1 N141 N142 79.8(6) . . . . ?
N241 Cu1 N141 N142 -72.7(6) 2_656 . . . ?
C145 N141 N142 C143 0.5(6) . . . . ?
Cu1 N141 N142 C143 179.5(5) . . . . ?
C145 N141 N142 C138 -179.7(5) . . . . ?
Cu1 N141 N142 C138 -0.7(9) . . . . ?
C134 C138 N142 N141 -72.8(7) . . . . ?
C134 C138 N142 C143 107.0(7) . . . . ?
N141 N142 C143 C144 -0.3(7) . . . . ?
C138 N142 C143 C144 179.8(6) . . . . ?
N142 C143 C144 C145 0.0(7) . . . . ?
N142 N141 C145 C144 -0.5(7) . . . . ?
Cu1 N141 C145 C144 -179.8(4) . . . . ?
N142 N141 C145 C152 177.7(5) . . . . ?
Cu1 N141 C145 C152 -1.6(6) . . . . ?
C143 C144 C145 N141 0.3(7) . . . . ?
C143 C144 C145 C152 -177.6(6) . . . . ?
N251 Cu1 N151 C152 -35(100) . . . 2_656 ?
N141 Cu1 N151 C152 0.3(3) 2_656 . . 2_656 ?
N141 Cu1 N151 C152 -179.7(3) . . . 2_656 ?
N241 Cu1 N151 C152 -80.7(3) . . . 2_656 ?
N241 Cu1 N151 C152 99.3(3) 2_656 . . 2_656 ?
N251 Cu1 N151 C152 145(100) . . . . ?
N141 Cu1 N151 C152 -179.7(3) 2_656 . . . ?
N141 Cu1 N151 C152 0.3(3) . . . . ?
N241 Cu1 N151 C152 99.3(3) . . . . ?
N241 Cu1 N151 C152 -80.7(3) 2_656 . . . ?
C152 N151 C152 C153 -1.5(4) 2_656 . . . ?
Cu1 N151 C152 C153 178.5(4) . . . . ?
C152 N151 C152 C145 178.8(5) 2_656 . . . ?
Cu1 N151 C152 C145 -1.2(5) . . . . ?
N141 C145 C152 N151 1.8(7) . . . . ?
C144 C145 C152 N151 179.6(6) . . . . ?
N141 C145 C152 C153 -177.8(6) . . . . ?
C144 C145 C152 C153 0.0(10) . . . . ?
N151 C152 C153 C154 3.0(8) . . . . ?
C145 C152 C153 C154 -177.4(5) . . . . ?
C152 C153 C154 C153 -1.4(4) . . . 2_656 ?
O11 Cu2 N211 C212 -157.3(4) . . . . ?
N111 Cu2 N211 C212 -43(7) . . . . ?
N221 Cu2 N211 C212 4.1(4) . . . . ?
N121 Cu2 N211 C212 108.4(4) . . . . ?
O11 Cu2 N211 C216 22.9(5) . . . . ?
N111 Cu2 N211 C216 137(7) . . . . ?
N221 Cu2 N211 C216 -175.7(6) . . . . ?
N121 Cu2 N211 C216 -71.4(5) . . . . ?
C216 N211 C212 C213 1.5(9) . . . . ?
Cu2 N211 C212 C213 -178.3(5) . . . . ?
C216 N211 C212 C225 -178.6(5) . . . . ?
Cu2 N211 C212 C225 1.6(7) . . . . ?
N211 C212 C213 C214 -0.6(10) . . . . ?
C225 C212 C213 C214 179.5(6) . . . . ?
C212 C213 C214 C215 -0.6(11) . . . . ?
C213 C214 C215 C216 0.7(11) . . . . ?
C212 N211 C216 C215 -1.4(10) . . . . ?
Cu2 N211 C216 C215 178.4(5) . . . . ?
C214 C215 C216 N211 0.3(11) . . . . ?
O11 Cu2 N221 C225 60.0(8) . . . . ?
N211 Cu2 N221 C225 -9.5(4) . . . . ?
N111 Cu2 N221 C225 169.2(4) . . . . ?
N121 Cu2 N221 C225 -111.0(4) . . . . ?
O11 Cu2 N221 N222 -95.5(8) . . . . ?
N211 Cu2 N221 N222 -164.9(6) . . . . ?
N111 Cu2 N221 N222 13.8(6) . . . . ?
N121 Cu2 N221 N222 93.5(6) . . . . ?
C225 N221 N222 C223 1.2(7) . . . . ?
Cu2 N221 N222 C223 157.8(5) . . . . ?
C225 N221 N222 C237 159.8(6) . . . . ?
Cu2 N221 N222 C237 -43.6(9) . . . . ?
N221 N222 C223 C224 -0.6(8) . . . . ?
C237 N222 C223 C224 -158.4(6) . . . . ?
N222 C223 C224 C225 -0.3(8) . . . . ?
N222 N221 C225 C224 -1.5(7) . . . . ?
Cu2 N221 C225 C224 -165.3(4) . . . . ?
N222 N221 C225 C212 177.0(5) . . . . ?
Cu2 N221 C225 C212 13.2(7) . . . . ?
C223 C224 C225 N221 1.2(8) . . . . ?
C223 C224 C225 C212 -177.1(7) . . . . ?
N211 C212 C225 N221 -10.2(8) . . . . ?
C213 C212 C225 N221 169.7(6) . . . . ?
N211 C212 C225 C224 168.0(6) . . . . ?
C213 C212 C225 C224 -12.1(11) . . . . ?
C236 C231 C232 C233 2.8(10) . . . . ?
C237 C231 C232 C233 -175.2(6) . . . . ?
C231 C232 C233 C234 0.4(10) . . . . ?
C232 C233 C234 C235 -2.4(10) . . . . ?
C232 C233 C234 C238 175.9(6) . . . . ?
C233 C234 C235 C236 1.3(11) . . . . ?
C238 C234 C235 C236 -177.1(6) . . . . ?
C232 C231 C236 C235 -3.9(10) . . . . ?
C237 C231 C236 C235 174.1(6) . . . . ?
C234 C235 C236 C231 1.9(11) . . . . ?
C223 N222 C237 C231 75.4(8) . . . . ?
N221 N222 C237 C231 -79.8(7) . . . . ?
C232 C231 C237 N222 112.7(7) . . . . ?
C236 C231 C237 N222 -65.3(8) . . . . ?
C235 C234 C238 N242 111.9(8) . . . . ?
C233 C234 C238 N242 -66.4(8) . . . . ?
N151 Cu1 N241 C245 164.1(4) . . . . ?
N251 Cu1 N241 C245 -15.9(4) . . . . ?
N141 Cu1 N241 C245 87.8(4) 2_656 . . . ?
N141 Cu1 N241 C245 -115.5(4) . . . . ?
N241 Cu1 N241 C245 -15.9(4) 2_656 . . . ?
N151 Cu1 N241 N242 24.1(7) . . . . ?
N251 Cu1 N241 N242 -155.9(7) . . . . ?
N141 Cu1 N241 N242 -52.2(7) 2_656 . . . ?
N141 Cu1 N241 N242 104.5(7) . . . . ?
N241 Cu1 N241 N242 -155.9(7) 2_656 . . . ?
C245 N241 N242 C243 0.1(7) . . . . ?
Cu1 N241 N242 C243 140.3(6) . . . . ?
C245 N241 N242 C238 173.4(5) . . . . ?
Cu1 N241 N242 C238 -46.4(9) . . . . ?
C234 C238 N242 C243 94.8(8) . . . . ?
C234 C238 N242 N241 -77.1(7) . . . . ?
N241 N242 C243 C244 -0.3(8) . . . . ?
C238 N242 C243 C244 -172.8(6) . . . . ?
N242 C243 C244 C245 0.4(8) . . . . ?
N242 N241 C245 C244 0.1(7) . . . . ?
Cu1 N241 C245 C244 -156.1(5) . . . . ?
N242 N241 C245 C252 177.0(5) . . . . ?
Cu1 N241 C245 C252 20.8(6) . . . . ?
C243 C244 C245 N241 -0.3(8) . . . . ?
C243 C244 C245 C252 -176.7(7) . . . . ?
N151 Cu1 N251 C252 -36(100) . . . . ?
N141 Cu1 N251 C252 -71.9(3) 2_656 . . . ?
N141 Cu1 N251 C252 108.1(3) . . . . ?
N241 Cu1 N251 C252 9.1(3) . . . . ?
N241 Cu1 N251 C252 -170.9(3) 2_656 . . . ?
N151 Cu1 N251 C252 144(100) . . . 2_656 ?
N141 Cu1 N251 C252 108.1(3) 2_656 . . 2_656 ?
N141 Cu1 N251 C252 -71.9(3) . . . 2_656 ?
N241 Cu1 N251 C252 -170.9(3) . . . 2_656 ?
N241 Cu1 N251 C252 9.1(3) 2_656 . . 2_656 ?
C252 N251 C252 C253 -0.9(5) 2_656 . . . ?
Cu1 N251 C252 C253 179.1(5) . . . . ?
C252 N251 C252 C245 179.0(6) 2_656 . . . ?
Cu1 N251 C252 C245 -1.0(6) . . . . ?
N241 C245 C252 N251 -16.0(8) . . . . ?
C244 C245 C252 N251 160.1(6) . . . . ?
N241 C245 C252 C253 163.9(6) . . . . ?
C244 C245 C252 C253 -19.9(11) . . . . ?
N251 C252 C253 C254 1.9(9) . . . . ?
C245 C252 C253 C254 -178.1(5) . . . . ?
C252 C253 C254 C253 -0.9(4) . . . 2_656 ?
N211 Cu2 O11 C13 97.3(4) . . . . ?
N111 Cu2 O11 C13 -81.1(4) . . . . ?
N221 Cu2 O11 C13 29.9(8) . . . . ?
N121 Cu2 O11 C13 -158.8(4) . . . . ?
Cu2 O11 C13 O12 -5.6(7) . . . . ?
Cu2 O11 C13 C14 171.9(5) . . . . ?
C22' C21 C22 N23 92(30) . . . . ?
C22 C21 C22' N23' 16(11) . . . . ?
